data_7104900
loop_
_publ_author_name
'Bolm, Carsten'
'Verrucci, Marinella'
'Simic, Oliver'
'Cozzi, Pier Giorgio'
'Raabe, Gerhard'
'Okamura, Hiroaki'

_publ_section_title
;
 A new class of C1-symmetric monosulfoximine ligands for enantioselective
 hetero Diels--Alder reactions
;
_journal_coden_ASTM CHCOFS
_journal_issue 22
_journal_name_full
;
 Chemical Communications (Cambridge, United Kingdom)
;
_journal_page_first 2826
_journal_page_last 2827
_journal_paper_doi 10.1039/b309556h
_journal_year 2003
_chemical_formula_sum 'C17 H16 Cl2 Cu N2 O2 S'
_chemical_formula_weight 446.85
_space_group_IT_number 19
_symmetry_cell_setting orthorhombic
_symmetry_space_group_name_Hall 'P 2ac 2ab'
_symmetry_space_group_name_H-M 'P 21 21 21'
_cell_angle_alpha 90.00000
_cell_angle_beta 90.00000
_cell_angle_gamma 90.00000
_cell_formula_units_Z 4
_cell_length_a 9.2118(7)
_cell_length_b 9.2989(7)
_cell_length_c 22.5174(18)
_cell_measurement_temperature 293
_cell_volume 1928.8(3)
_computing_data_reduction 'xtal ADDREF SORTRF'
_computing_molecular_graphics xtal
_computing_publication_material 'xtal BONDLA CIFIO'
_computing_structure_refinement 'xtal CRYLSQ'
_computing_structure_solution xtal
_diffrn_ambient_temperature 293
_diffrn_measurement_device_type
;
Bruker SMART APEX CCD
;
_diffrn_radiation_type 'Mo K\a'
_diffrn_radiation_wavelength .71073
_diffrn_reflns_av_R_equivalents .017
_diffrn_reflns_av_sigmaI/netI .014
_diffrn_reflns_limit_h_max 12
_diffrn_reflns_limit_h_min -12
_diffrn_reflns_limit_k_max 12
_diffrn_reflns_limit_k_min -12
_diffrn_reflns_limit_l_max 30
_diffrn_reflns_limit_l_min -30
_diffrn_reflns_number 56584
_diffrn_reflns_theta_max 28.3
_diffrn_reflns_theta_min 1.81
_exptl_absorpt_coefficient_mu 1.53
_exptl_absorpt_correction_T_max 1.000
_exptl_absorpt_correction_T_min 0.746
_exptl_absorpt_process_details
;
SADABS
;
_exptl_crystal_colour
;
dark green
;
_exptl_crystal_density_diffrn 1.539
_exptl_crystal_description
;
needle
;
_exptl_crystal_F_000 908
_exptl_crystal_size_max 0.02
_exptl_crystal_size_mid 0.02
_exptl_crystal_size_min 0.52
_refine_diff_density_max .295
_refine_diff_density_min -.234
_refine_ls_abs_structure_Flack -0.001(4)
_refine_ls_extinction_coef .00000
_refine_ls_goodness_of_fit_all 2.387
_refine_ls_goodness_of_fit_ref 2.404
_refine_ls_matrix_type full
_refine_ls_number_constraints 0
_refine_ls_number_parameters 290
_refine_ls_number_reflns 4730
_refine_ls_number_restraints 0
_refine_ls_R_factor_all .021
_refine_ls_R_factor_gt .021
_refine_ls_shift/su_max .012
_refine_ls_shift/su_mean .001
_refine_ls_structure_factor_coef F
_refine_ls_weighting_scheme sigma
_refine_ls_wR_factor_all .022
_refine_ls_wR_factor_ref .022
_reflns_d_resolution_high .75
_reflns_d_resolution_low 11.233
_reflns_Friedel_coverage .753
_reflns_limit_h_max 12
_reflns_limit_h_min 0
_reflns_limit_k_max 12
_reflns_limit_k_min 0
_reflns_limit_l_max 30
_reflns_limit_l_min 0
_reflns_number_gt 4730
_reflns_number_total 4800
_reflns_threshold_expression 'I  >  2.0 sig(I)'
_cod_data_source_file b309556h.txt
_cod_data_source_block (R)-5h/CuCl2
_cod_original_sg_symbol_Hall p_2ac_2ab
_cod_original_sg_symbol_H-M P_21_21_21
_cod_original_formula_sum 'C17 H16 Cl2 Cu1 N2 O2 S1'
_cod_database_code 7104900

loop_
_symmetry_equiv_pos_as_xyz
+x,+y,+z
1/2-x,-y,1/2+z
1/2+x,1/2-y,-z
-x,1/2+y,1/2-z

loop_
_atom_site_label
_atom_site_fract_x
_atom_site_fract_y
_atom_site_fract_z
_atom_site_U_iso_or_equiv
_atom_site_adp_type
_atom_site_calc_flag
_atom_site_calc_attached_atom
_atom_site_occupancy
_atom_site_disorder_assembly
_atom_site_disorder_group
Cu .55850(2) .56813(2) .385940(10) .02171(9) Uani ? ? 1.00000 ? ?
S .61562(4) .26715(4) .32047(2) .02051(18) Uani ? ? 1.00000 ? ?
Cl1 .33893(4) .58113(5) .34512(2) .0291(2) Uani ? ? 1.00000 ? ?
N2 .58950(14) .35406(13) .37973(6) .0206(7) Uani ? ? 1.00000 ? ?
N1 .66744(16) .54024(15) .46104(6) .0274(8) Uani ? ? 1.00000 ? ?
C10 .80223(17) .22385(17) .31586(7) .0246(8) Uani ? ? 1.00000 ? ?
C8 .64916(17) .29499(17) .43244(7) .0213(8) Uani ? ? 1.00000 ? ?
O2 .53176(12) .13725(12) .31279(6) .0293(6) Uani ? ? 1.00000 ? ?
C11 .90674(18) .33024(18) .32428(8) .0294(9) Uani ? ? 1.00000 ? ?
C17 .5814(2) .3867(2) .26216(8) .0269(9) Uani ? ? 1.00000 ? ?
O1 .85958(12) .46686(12) .33419(6) .0347(7) Uani ? ? 1.00000 ? ?
C7 .6687(2) .1524(2) .44554(9) .0298(10) Uani ? ? 1.00000 ? ?
C15 .8410(2) .0815(2) .30647(8) .0322(9) Uani ? ? 1.00000 ? ?
C4 .75834(19) .35800(19) .52907(8) .0294(9) Uani ? ? 1.00000 ? ?
C16 .9626(2) .5731(3) .35408(12) .0454(13) Uani ? ? 1.00000 ? ?
C12 1.0539(2) .2921(2) .32170(10) .0388(10) Uani ? ? 1.00000 ? ?
C5 .7764(2) .2106(2) .54089(10) .0380(11) Uani ? ? 1.00000 ? ?
C3 .8014(2) .4686(3) .56765(9) .0416(12) Uani ? ? 1.00000 ? ?
C9 .69169(17) .39965(17) .47499(7) .0236(9) Uani ? ? 1.00000 ? ?
C14 .9872(2) .0456(2) .30467(10) .0432(12) Uani ? ? 1.00000 ? ?
C6 .7325(2) .1116(2) .49987(9) .0370(11) Uani ? ? 1.00000 ? ?
C1 .7079(2) .6403(2) .49921(10) .0406(12) Uani ? ? 1.00000 ? ?
C13 1.0907(2) .1508(3) .31153(11) .0456(13) Uani ? ? 1.00000 ? ?
C2 .7773(3) .6084(2) .55284(10) .0463(13) Uani ? ? 1.00000 ? ?
Cl2 .62676(5) .79233(5) .37010(2) .0365(2) Uani ? ? 1.00000 ? ?
H3 .848(2) .450(2) .5989(8) .032(5) Uiso ? ? 1.00000 ? ?
H5 .808(2) .186(2) .5738(10) .044(6) Uiso ? ? 1.00000 ? ?
H7 .640(2) .082(2) .4199(9) .039(5) Uiso ? ? 1.00000 ? ?
H17a .499(2) .418(2) .2656(10) .046(6) Uiso ? ? 1.00000 ? ?
H1 .700(2) .738(2) .4907(10) .049(6) Uiso ? ? 1.00000 ? ?
H16b .905(2) .661(2) .3626(8) .029(5) Uiso ? ? 1.00000 ? ?
H12 1.127(2) .364(2) .3312(10) .046(6) Uiso ? ? 1.00000 ? ?
H17b .5933(16) .3367(17) .2255(8) .021(4) Uiso ? ? 1.00000 ? ?
H15 .768(2) .012(2) .3034(8) .030(5) Uiso ? ? 1.00000 ? ?
H16c 1.023(3) .591(2) .3245(12) .064(8) Uiso ? ? 1.00000 ? ?
H2 .797(2) .681(2) .5767(10) .052(7) Uiso ? ? 1.00000 ? ?
H17c .649(2) .463(2) .2645(8) .037(5) Uiso ? ? 1.00000 ? ?
H14 1.014(2) -.053(2) .2958(10) .054(6) Uiso ? ? 1.00000 ? ?
H13 1.193(2) .119(2) .3092(10) .054(7) Uiso ? ? 1.00000 ? ?
H16a 1.014(3) .538(3) .3918(12) .065(7) Uiso ? ? 1.00000 ? ?
H6 .746(2) .014(2) .5074(9) .040(6) Uiso ? ? 1.00000 ? ?

loop_
_atom_site_aniso_label
_atom_site_aniso_U_11
_atom_site_aniso_U_22
_atom_site_aniso_U_33
_atom_site_aniso_U_12
_atom_site_aniso_U_13
_atom_site_aniso_U_23
Cu .02216(9) .01703(9) .02594(10) -.00110(8) -.00341(8) .00025(8)
S .02215(18) .01817(18) .02122(19) -.00242(15) -.00140(16) -.00091(15)
Cl1 .02039(17) .0289(2) .0380(2) .00043(17) -.00413(16) .00086(19)
N2 .0234(7) .0180(6) .0205(7) .0010(5) -.0021(6) -.0002(5)
N1 .0322(8) .0241(8) .0260(8) -.0025(6) -.0053(6) -.0031(6)
C10 .0235(8) .0256(8) .0248(9) .0044(7) -.0003(7) -.0020(7)
C8 .0199(8) .0230(8) .0211(8) -.0014(7) -.0014(6) .0007(6)
O2 .0340(7) .0230(6) .0310(7) -.0085(5) -.0009(5) -.0036(5)
C11 .0251(9) .0302(9) .0330(10) .0022(7) -.0002(8) -.0027(8)
C17 .0291(10) .0288(9) .0227(9) .0008(8) -.0021(7) .0021(7)
O1 .0222(6) .0247(6) .0570(9) -.0045(5) -.0014(6) -.0063(6)
C7 .0339(10) .0261(9) .0293(10) .0003(8) -.0030(8) .0020(8)
C15 .0384(10) .0264(9) .0319(10) .0029(9) .0013(8) -.0017(8)
C4 .0263(9) .0380(10) .0238(9) .0008(8) -.0034(7) .0019(8)
C16 .0266(10) .0401(12) .0694(16) -.0122(10) .0023(11) -.0150(12)
C12 .0228(8) .0486(12) .0451(12) .0042(9) -.0015(9) -.0064(10)
C5 .0375(11) .0482(12) .0283(11) .0071(10) -.0071(9) .0120(9)
C3 .0394(11) .0590(15) .0266(10) -.0039(10) -.0124(9) -.0015(9)
C9 .0208(8) .0266(9) .0233(9) -.0005(7) -.0020(6) .0016(7)
C14 .0486(12) .0369(12) .0441(12) .0216(10) -.0011(9) -.0068(9)
C6 .0426(11) .0300(10) .0383(12) .0064(9) -.0036(9) .0111(8)
C1 .0528(13) .0295(11) .0394(12) -.0069(10) -.0095(10) -.0061(9)
C13 .0310(11) .0553(13) .0504(14) .0162(10) -.0027(9) -.0098(10)
C2 .0564(14) .0446(13) .0380(12) -.0089(11) -.0151(11) -.0138(10)
Cl2 .0385(2) .0198(2) .0511(3) -.00577(19) -.0081(2) .00556(18)

loop_
_atom_type_symbol
_atom_type_description
_atom_type_oxidation_number
_atom_type_number_in_cell
_atom_type_scat_dispersion_real
_atom_type_scat_dispersion_imag
_atom_type_scat_source
C ? 0 68 .002 .002 'Int Tables Vol IV Tables 2.2B and 2.3.1'
H ? 0 64 0 0 'Int Tables Vol IV Tables 2.2B and 2.3.1'
Cl ? 0 8 .132 .159 'Int Tables Vol IV Tables 2.2B and 2.3.1'
N ? 0 8 .004 .003 'Int Tables Vol IV Tables 2.2B and 2.3.1'
O ? 0 8 .008 .006 'Int Tables Vol IV Tables 2.2B and 2.3.1'
S ? 0 4 .11 .124 'Int Tables Vol IV Tables 2.2B and 2.3.1'
Cu ? 0 4 .263 1.266 'Int Tables Vol IV Tables 2.2B and 2.3.1'

loop_
_diffrn_attenuator_code
_diffrn_attenuator_scale
? ?

loop_
_geom_angle_atom_site_label_1
_geom_angle_atom_site_label_2
_geom_angle_atom_site_label_3
_geom_angle_site_symmetry_1
_geom_angle_site_symmetry_2
_geom_angle_site_symmetry_3
_geom_angle
_geom_angle_publ_flag
N1 Cu N2 . . . 81.86(6) ?
N1 Cu Cl2 . . . 96.73(4) ?
N1 Cu Cl1 . . . 145.01(4) ?
N2 Cu Cl2 . . . 151.81(4) ?
N2 Cu Cl1 . . . 98.85(4) ?
Cl2 Cu Cl1 . . . 98.103(18) ?
O2 S N2 . . . 116.61(7) ?
O2 S C17 . . . 110.19(9) ?
O2 S C10 . . . 108.81(7) ?
N2 S C17 . . . 106.36(8) ?
N2 S C10 . . . 108.33(7) ?
C17 S C10 . . . 106.02(9) ?
C8 N2 S . . . 116.74(10) ?
C8 N2 Cu . . . 112.28(10) ?
S N2 Cu . . . 125.86(8) ?
C1 N1 C9 . . . 118.66(15) ?
C1 N1 Cu . . . 127.27(13) ?
C9 N1 Cu . . . 113.88(11) ?
C15 C10 C11 . . . 121.34(15) ?
C15 C10 S . . . 118.47(13) ?
C11 C10 S . . . 120.12(12) ?
C7 C8 N2 . . . 127.27(15) ?
C7 C8 C9 . . . 118.79(15) ?
N2 C8 C9 . . . 113.94(13) ?
O1 C11 C10 . . . 117.68(14) ?
O1 C11 C12 . . . 123.46(15) ?
C10 C11 C12 . . . 118.86(16) ?
H17a C17 H17c . . . 109(2) ?
H17a C17 H17b . . . 111.4(18) ?
H17a C17 S . . . 109.0(15) ?
H17c C17 H17b . . . 109.9(15) ?
H17c C17 S . . . 108.5(12) ?
H17b C17 S . . . 108.6(10) ?
C11 O1 C16 . . . 118.75(14) ?
H7 C7 C8 . . . 121.2(13) ?
H7 C7 C6 . . . 118.7(13) ?
C8 C7 C6 . . . 120.14(17) ?
H15 C15 C10 . . . 119.0(11) ?
H15 C15 C14 . . . 122.0(11) ?
C10 C15 C14 . . . 118.94(18) ?
C3 C4 C5 . . . 124.32(18) ?
C3 C4 C9 . . . 116.99(16) ?
C5 C4 C9 . . . 118.69(17) ?
H16c C16 H16b . . . 109.0(18) ?
H16c C16 H16a . . . 113(2) ?
H16c C16 O1 . . . 108.2(16) ?
H16b C16 H16a . . . 110.4(17) ?
H16b C16 O1 . . . 105.9(10) ?
H16a C16 O1 . . . 110.2(13) ?
H12 C12 C13 . . . 121.5(12) ?
H12 C12 C11 . . . 119.1(12) ?
C13 C12 C11 . . . 119.10(18) ?
H5 C5 C6 . . . 121.7(15) ?
H5 C5 C4 . . . 118.6(15) ?
C6 C5 C4 . . . 119.6(2) ?
H3 C3 C2 . . . 119.0(13) ?
H3 C3 C4 . . . 120.7(13) ?
C2 C3 C4 . . . 120.14(19) ?
N1 C9 C4 . . . 122.08(15) ?
N1 C9 C8 . . . 117.15(14) ?
C4 C9 C8 . . . 120.76(15) ?
H14 C14 C13 . . . 121.5(12) ?
H14 C14 C15 . . . 118.5(12) ?
C13 C14 C15 . . . 119.9(2) ?
H6 C6 C5 . . . 119.6(12) ?
H6 C6 C7 . . . 118.4(12) ?
C5 C6 C7 . . . 121.95(19) ?
H1 C1 N1 . . . 122.1(14) ?
H1 C1 C2 . . . 114.9(14) ?
N1 C1 C2 . . . 122.78(19) ?
H13 C13 C14 . . . 116.1(12) ?
H13 C13 C12 . . . 122.1(12) ?
C14 C13 C12 . . . 121.8(2) ?
H2 C2 C3 . . . 123.1(15) ?
H2 C2 C1 . . . 117.4(15) ?
C3 C2 C1 . . . 119.3(2) ?

loop_
_geom_bond_atom_site_label_1
_geom_bond_atom_site_label_2
_geom_bond_site_symmetry_1
_geom_bond_site_symmetry_2
_geom_bond_distance
_geom_bond_publ_flag
Cu N1 . . 1.9834(14) ?
Cu N2 . . 2.0159(12) ?
Cu Cl2 . . 2.2066(5) ?
Cu Cl1 . . 2.2250(5) ?
S O2 . . 1.4442(12) ?
S N2 . . 1.5784(14) ?
S C17 . . 1.7492(19) ?
S C10 . . 1.7686(16) ?
N2 C8 . . 1.419(2) ?
N1 C1 . . 1.320(3) ?
N1 C9 . . 1.363(2) ?
C10 C15 . . 1.387(3) ?
C10 C11 . . 1.393(2) ?
C8 C7 . . 1.370(2) ?
C8 C9 . . 1.421(2) ?
C11 O1 . . 1.361(2) ?
C11 C12 . . 1.402(3) ?
C17 H17a . . .81(2) ?
C17 H17c . . .95(2) ?
C17 H17b . . .954(18) ?
O1 C16 . . 1.441(3) ?
C7 H7 . . .91(2) ?
C7 C6 . . 1.409(3) ?
C15 H15 . . .937(18) ?
C15 C14 . . 1.388(3) ?
C4 C3 . . 1.404(3) ?
C4 C5 . . 1.406(3) ?
C4 C9 . . 1.418(2) ?
C16 H16c . . .89(3) ?
C16 H16b . . .988(18) ?
C16 H16a . . 1.03(3) ?
C12 H12 . . .97(2) ?
C12 C13 . . 1.376(3) ?
C5 H5 . . .83(2) ?
C5 C6 . . 1.365(3) ?
C3 H3 . . .841(19) ?
C3 C2 . . 1.360(3) ?
C14 H14 . . .97(2) ?
C14 C13 . . 1.374(3) ?
C6 H6 . . .93(2) ?
C1 H1 . . .93(2) ?
C1 C2 . . 1.398(3) ?
C13 H13 . . .99(2) ?
C2 H2 . . .88(2) ?

loop_
_geom_contact_atom_site_label_1
_geom_contact_atom_site_label_2
_geom_contact_distance
_geom_contact_site_symmetry_1
_geom_contact_site_symmetry_2
_geom_contact_publ_flag
H17a H17c 1.44(3) . . ?
H17a H17b 1.46(3) . . ?
H16b H16c 1.53(3) . . ?
H17b H17c 1.56(3) . . ?
H16c H16a 1.60(4) . . ?
H16b H16a 1.65(3) . . ?
O1 H16c 1.91(2) . . ?
C2 H3 1.915(18) . . ?
C6 H5 1.93(2) . . ?
C4 H5 1.95(2) . . ?
O1 H16b 1.958(19) . . ?
C1 H2 1.97(2) . . ?
C4 H3 1.971(19) . . ?
C2 H1 1.98(2) . . ?
N1 H1 1.98(2) . . ?
C3 H2 1.98(2) . . ?
C8 H7 2.00(2) . . ?
C5 H6 2.00(2) . . ?
C6 H7 2.01(2) . . ?
C14 H13 2.01(2) . . ?
C10 H15 2.015(18) . . ?
C7 H6 2.03(2) . . ?
C15 H14 2.04(2) . . ?
O1 H16a 2.04(2) . . ?
C14 H15 2.045(18) . . ?
C13 H14 2.05(2) . . ?
C13 H12 2.06(2) . . ?
C11 H12 2.06(2) . . ?
C12 H13 2.08(2) . . ?
S H17a 2.16(2) . . ?
H1 H2 2.20(3) . . ?
S H17c 2.24(2) . . ?
S H17b 2.243(18) . . ?
H3 H2 2.25(3) . . ?
H5 H6 2.27(3) . . ?
H7 H6 2.29(3) . . ?
C9 C1 2.308(3) . . ?
H14 H13 2.31(3) . . ?
H12 H16c 2.33(3) . . ?
H15 H14 2.35(3) . . ?
C10 O1 2.357(2) . . ?
H12 H16a 2.36(3) . . ?
N1 C8 2.376(2) . . ?
C3 C1 2.380(3) . . ?
N2 C9 2.381(2) . . ?
N1 C2 2.387(3) . . ?
C10 C14 2.390(3) . . ?
C15 C13 2.391(3) . . ?
C4 C2 2.395(3) . . ?
C11 C13 2.396(3) . . ?
C4 C6 2.396(3) . . ?
C7 C9 2.402(2) . . ?
C12 C14 2.404(3) . . ?
C3 C9 2.405(3) . . ?
C10 C12 2.407(3) . . ?
C8 C6 2.409(3) . . ?
H12 H13 2.41(3) . . ?
C11 C16 2.412(3) . . ?
C11 C15 2.424(3) . . ?
C7 C5 2.426(3) . . ?
C5 C9 2.429(3) . . ?
N1 C4 2.433(2) . . ?
O1 C12 2.434(2) . . ?
C8 C4 2.468(2) . . ?
O2 H15 2.476(18) . . ?
C5 C3 2.485(3) . . ?
O1 H17c 2.495(19) . . ?
N2 C7 2.499(2) . . ?
C16 H12 2.52(2) . . ?
H3 H5 2.54(3) . . ?
S C8 2.5533(17) . . ?
N2 O2 2.5728(17) . . ?
H3 H13 2.60(3) . '3 456' ?
C10 O2 2.619(2) . . ?
N2 N1 2.6201(19) . . ?
O2 C17 2.625(2) . . ?
H1 H6 2.63(3) . '1 565' ?
C3 H5 2.63(2) . . ?
H17c H13 2.64(3) . '4 755' ?
O1 H12 2.64(2) . . ?
C11 H16a 2.65(2) . . ?
C11 H16c 2.65(2) . . ?
O2 H7 2.66(2) . . ?
C5 H3 2.664(18) . . ?
N2 C17 2.666(2) . . ?
O2 H17a 2.71(2) . '4 645' ?
N2 C10 2.716(2) . . ?
S C15 2.719(2) . . ?
N2 H7 2.72(2) . . ?
C9 C2 2.731(3) . . ?
O2 H3 2.735(18) . '3 456' ?
H3 H7 2.74(3) . '3 556' ?
C10 C13 2.744(3) . . ?
S C11 2.7464(17) . . ?
C4 C1 2.749(3) . . ?
H5 H12 2.75(3) . '3 456' ?
O2 H17b 2.761(17) . . ?
C9 C6 2.762(3) . . ?
N2 H17a 2.77(2) . . ?
Cl1 H17a 2.77(2) . . ?
N1 C3 2.780(2) . . ?
S H15 2.783(18) . . ?
C11 C14 2.784(3) . . ?
C15 C12 2.792(3) . . ?
C12 H16c 2.80(2) . . ?
C12 H16a 2.80(2) . . ?
C7 C4 2.806(3) . . ?
C10 C17 2.810(2) . . ?
N2 H5 2.82(2) . '3 456' ?
C8 C5 2.820(3) . . ?
Cu C9 2.8250(16) . . ?
Cl1 H12 2.83(2) . '1 455' ?
S H7 2.83(2) . . ?
O2 H17a 2.84(2) . . ?
N2 H17c 2.84(2) . . ?
C16 C12 2.841(3) . . ?
Cl2 H1 2.84(2) . . ?
Cl2 H16b 2.849(18) . . ?
Cl2 H15 2.849(18) . '1 565' ?
Cl1 H2 2.85(2) . '3 466' ?
Cu C8 2.8714(16) . . ?
C10 H17c 2.88(2) . . ?
N2 O1 2.8882(17) . . ?
O2 C15 2.899(2) . . ?
O2 H17c 2.90(2) . '4 645' ?
Cl2 H7 2.92(2) . '1 565' ?
Cl1 H17b 2.927(16) . '4 655' ?
S O1 2.9316(12) . . ?
C14 H16c 2.94(3) . '4 745' ?
Cl1 H16c 2.95(2) . '1 455' ?
H7 H15 2.95(3) . . ?
Cu C1 2.975(2) . . ?
Cl2 H17b 2.986(17) . '4 655' ?
C10 H17b 2.991(17) . . ?
C11 H17c 3.00(2) . . ?
C11 H14 3.01(2) . '4 755' ?
Cu H17c 3.019(19) . . ?
H17a H15 3.04(3) . '4 655' ?
H16c H14 3.04(3) . '4 755' ?
S C7 3.051(2) . . ?
C10 C8 3.052(2) . . ?
C3 H13 3.06(2) . '3 456' ?
O2 C17 3.060(2) . '4 645' ?
C10 H7 3.07(2) . . ?
C12 H14 3.08(2) . '4 755' ?
Cl1 H5 3.10(2) . '3 456' ?
Cu H17a 3.10(2) . . ?
C17 O1 3.123(2) . . ?
Cu H1 3.12(2) . . ?
O2 H13 3.13(2) . '1 455' ?
N1 Cl2 3.1350(15) . . ?
C1 H3 3.136(19) . . ?
O2 H17b 3.144(16) . '4 645' ?
C8 H5 3.15(2) . '3 456' ?
N1 H2 3.15(2) . . ?
Cu O1 3.1523(12) . . ?
C15 H7 3.15(2) . . ?
H16a H6 3.15(3) . '3 556' ?
O1 H14 3.16(2) . '4 755' ?
C9 H1 3.17(2) . . ?
C3 H7 3.169(19) . '3 556' ?
C9 H5 3.17(2) . . ?
C9 H3 3.174(19) . . ?
C7 H5 3.18(2) . . ?
C3 H1 3.18(2) . . ?
N2 C11 3.186(2) . . ?
C11 H16b 3.191(19) . . ?
Cl1 H16a 3.19(2) . '1 455' ?
C15 H16c 3.21(3) . '4 745' ?
Cu S 3.2067(5) . . ?
C4 H2 3.21(2) . . ?
H16b H14 3.22(3) . '1 565' ?
Cl1 N2 3.2239(13) . . ?
C5 H7 3.23(2) . . ?
H12 H14 3.23(3) . '4 755' ?
C9 H7 3.23(2) . . ?
C10 C7 3.238(3) . . ?
C8 H6 3.24(2) . . ?
C4 H6 3.24(2) . . ?
C13 H15 3.247(18) . . ?
O2 C7 3.247(2) . . ?
C13 H3 3.251(18) . '3 556' ?
C8 O2 3.253(2) . . ?
C10 H14 3.26(2) . . ?
C11 H15 3.258(18) . . ?
C15 H13 3.26(2) . . ?
C7 H3 3.261(18) . '3 456' ?
Cu C17 3.2648(18) . . ?
C5 H12 3.27(2) . '3 456' ?
Cl2 H2 3.27(2) . '3 466' ?
C12 H14 3.28(2) . . ?
C10 H12 3.28(2) . . ?
C14 H12 3.28(2) . . ?
C13 H16c 3.29(3) . '4 745' ?
C11 H13 3.31(2) . . ?
N1 H16b 3.313(18) . . ?
C1 Cl2 3.318(2) . . ?
C12 H5 3.33(2) . '3 556' ?
Cl1 Cl2 3.3472(6) . . ?
C8 O1 3.348(2) . . ?
C11 C17 3.349(3) . . ?
Cu H16b 3.351(18) . . ?
H5 H13 3.37(3) . '3 456' ?
H17b H13 3.37(3) . '4 755' ?
H16c H14 3.37(3) . '1 565' ?
H17c H14 3.40(3) . '4 755' ?
O2 H17c 3.40(2) . . ?
C17 H13 3.40(2) . '4 755' ?
C8 C11 3.416(2) . . ?
Cu H5 3.42(2) . '3 456' ?
C13 H17c 3.42(2) . '4 745' ?
Cl1 C17 3.427(2) . . ?
N1 O1 3.4288(19) . . ?
N2 C5 3.446(2) . '3 456' ?
C6 H16a 3.45(3) . '3 456' ?
Cu H2 3.46(2) . '3 466' ?
H12 H15 3.47(3) . '4 755' ?
Cl2 H17a 3.47(2) . '4 655' ?
Cl1 C16 3.474(2) . '1 455' ?
N2 H17b 3.476(19) . . ?
C8 C5 3.487(3) . '3 456' ?
C6 H1 3.49(2) . '1 545' ?
C1 H6 3.49(2) . '1 565' ?
H2 H6 3.50(3) . '1 565' ?
H17b H2 3.50(3) . '2 664' ?
H16b H12 3.50(3) . . ?
H5 H16a 3.50(3) . '3 456' ?
O1 C14 3.508(3) . '4 755' ?
C10 H17a 3.51(2) . . ?
H3 H17b 3.52(3) . '2 665' ?
C3 C13 3.522(3) . '3 456' ?
H1 H16b 3.52(3) . . ?
Cl1 H6 3.54(2) . '3 456' ?
H15 H16c 3.54(3) . '4 745' ?
Cl1 H15 3.545(19) . '4 655' ?
N1 H16a 3.56(2) . . ?
Cl1 H17c 3.557(19) . . ?
O1 H13 3.56(2) . '4 755' ?
O2 Cl2 3.5663(13) . '1 545' ?
O2 C3 3.566(2) . '3 456' ?
C7 C15 3.572(3) . . ?
C7 H15 3.575(19) . . ?
C7 C3 3.578(3) . '3 456' ?
C16 H14 3.58(2) . '4 755' ?
C1 H16b 3.579(19) . . ?
Cl2 H3 3.581(18) . '3 466' ?
O1 C9 3.583(2) . . ?
C8 C1 3.587(3) . . ?
C13 H5 3.60(2) . '3 556' ?
C9 H2 3.61(2) . . ?
C16 C14 3.614(4) . '4 755' ?
H16c H13 3.62(3) . '4 755' ?
N1 H3 3.620(19) . . ?
H7 H1 3.62(3) . '1 545' ?
N1 C7 3.623(2) . . ?
N2 H3 3.630(18) . '3 456' ?
C15 Cl2 3.630(2) . '1 545' ?
O1 C15 3.641(2) . . ?
N1 C16 3.645(3) . . ?
C11 H17b 3.645(17) . . ?
C8 H5 3.65(2) . . ?
C17 Cl2 3.649(2) . '4 645' ?
C14 H12 3.65(2) . '4 745' ?
C8 H3 3.659(18) . '3 456' ?
C11 C14 3.660(3) . '4 755' ?
O1 C13 3.665(3) . . ?
C16 H17c 3.67(2) . . ?
O2 H5 3.67(2) . '3 456' ?
S H3 3.668(18) . '3 456' ?
C7 H5 3.67(2) . '3 456' ?
C10 C16 3.670(3) . . ?
C5 H16a 3.67(2) . '3 456' ?
O1 H17b 3.670(17) . . ?
C4 H1 3.68(2) . . ?
C10 H14 3.68(2) . '4 755' ?
O1 H17a 3.69(2) . . ?
N1 C5 3.693(3) . . ?
C9 H6 3.70(2) . . ?
C4 H13 3.70(2) . '3 456' ?
N2 C4 3.705(2) . . ?
C3 C6 3.709(3) . . ?
C5 C2 3.709(3) . . ?
C12 C5 3.711(3) . '3 556' ?
C15 H12 3.71(2) . '4 745' ?
C4 H7 3.71(2) . . ?
C12 C14 3.715(3) . '4 755' ?
C8 C3 3.721(3) . . ?
C16 Cl2 3.722(2) . . ?
S H5 3.72(2) . '3 456' ?
C17 H15 3.726(18) . '4 655' ?
C12 H15 3.728(18) . . ?
O1 C13 3.728(3) . '4 755' ?
C10 H13 3.73(2) . . ?
Cl1 C2 3.733(2) . '3 466' ?
C4 H7 3.742(19) . '3 556' ?
C9 H16a 3.74(2) . . ?
C16 H14 3.75(2) . '1 565' ?
C11 H14 3.75(2) . . ?
C10 H16c 3.75(3) . '4 745' ?
S C9 3.7570(17) . . ?
N2 C6 3.760(2) . . ?
C15 H12 3.76(2) . . ?
C15 H17b 3.763(16) . . ?
C2 Cl2 3.772(2) . '3 566' ?
C14 H17c 3.77(2) . '4 745' ?
C7 Cl2 3.774(2) . '1 545' ?
Cl1 C5 3.779(2) . '3 456' ?
C9 H5 3.78(2) . '3 456' ?
Cl1 O2 3.7862(14) . '4 655' ?
C13 H14 3.79(2) . '4 755' ?
Cu C16 3.791(2) . . ?
Cl1 C12 3.794(2) . '1 455' ?
Cl1 C15 3.7948(19) . '4 655' ?
O1 Cl2 3.7965(12) . . ?
Cl1 C17 3.801(2) . '4 655' ?
C12 H16b 3.803(19) . . ?
Cu H17b 3.807(17) . '4 655' ?
C5 H13 3.81(2) . '3 456' ?
N2 C15 3.809(2) . . ?
C7 C4 3.824(3) . '3 456' ?
Cu H6 3.82(2) . '3 456' ?
C16 C13 3.830(4) . '4 755' ?
C2 H7 3.83(2) . '3 556' ?
C2 H13 3.84(2) . '3 456' ?
C1 H16a 3.84(2) . . ?
C15 H17a 3.84(2) . '4 645' ?
C17 C15 3.843(3) . . ?
C7 C5 3.844(3) . '3 456' ?
C12 H15 3.849(19) . '4 755' ?
C12 H16c 3.85(3) . '4 745' ?
C11 C7 3.873(3) . . ?
Cl2 H6 3.87(2) . '1 565' ?
Cl2 H17c 3.88(2) . . ?
C14 H16b 3.884(19) . '1 545' ?
C8 C15 3.887(2) . . ?
O2 C11 3.901(2) . . ?
C4 C13 3.908(3) . '3 456' ?
C10 H16a 3.91(2) . . ?
S Cl1 3.9153(6) . . ?
C2 H6 3.92(2) . '1 565' ?
C13 H16b 3.922(19) . '4 745' ?
S H17a 3.92(2) . '4 645' ?
C6 H12 3.93(2) . '3 456' ?
N2 C1 3.939(3) . . ?
C12 H3 3.950(18) . '3 556' ?
C4 H12 3.95(2) . '3 456' ?
C5 C13 3.954(3) . '3 456' ?
C5 H7 3.96(2) . '3 556' ?
C2 H5 3.97(2) . . ?
C8 C4 3.967(2) . '3 456' ?
C16 H13 3.97(2) . '4 755' ?
C14 H3 3.970(18) . '3 556' ?
N2 H15 3.971(18) . . ?
N1 H6 3.98(2) . '3 456' ?
C5 C9 3.977(3) . '3 556' ?
C8 C17 3.977(2) . . ?
C10 H16c 3.98(2) . . ?
C11 C9 3.982(2) . . ?
C3 Cl2 3.986(2) . '3 566' ?
C17 H14 3.99(2) . '4 755' ?
C17 H15 3.995(18) . . ?
C11 H7 4.00(2) . . ?
C7 H1 4.00(2) . '1 545' ?
N1 H5 4.00(2) . '3 456' ?
C6 H3 4.000(18) . . ?
S C14 4.011(2) . . ?
Cl1 N1 4.0143(15) . . ?
C9 H16b 4.022(18) . . ?
Cu C5 4.023(2) . '3 456' ?
C16 C9 4.030(3) . . ?
C17 H3 4.031(19) . '2 664' ?
C8 C3 4.034(3) . '3 456' ?
N2 C16 4.036(2) . . ?
C14 H16b 4.038(19) . '4 745' ?
C15 C16 4.044(3) . '4 745' ?
Cl1 C6 4.044(2) . '3 456' ?
S C12 4.044(2) . . ?
C15 C12 4.063(3) . '4 745' ?
O2 C13 4.065(2) . '1 455' ?
C10 C9 4.068(2) . . ?
C16 C1 4.071(3) . . ?
Cl1 C10 4.0733(17) . '4 655' ?
Cl1 H16b 4.081(18) . '1 455' ?
C3 C14 4.082(3) . '3 456' ?
S N1 4.0859(15) . . ?
N2 Cl2 4.0956(13) . . ?
C4 C12 4.097(3) . '3 456' ?
N1 C6 4.125(2) . . ?
S Cl1 4.1317(7) . '4 645' ?
Cu C11 4.1366(17) . . ?
S H13 4.14(2) . '1 455' ?
O1 C14 4.143(2) . . ?
C8 C2 4.151(3) . . ?
C5 C1 4.153(3) . . ?
C12 C3 4.157(3) . '3 556' ?
N2 C4 4.173(2) . '3 456' ?
N2 C3 4.177(3) . '3 456' ?
Cl2 H14 4.19(2) . '1 565' ?
S H17c 4.19(2) . '4 645' ?
Cu C4 4.1945(18) . . ?
Cu C2 4.203(2) . '3 466' ?
C7 C3 4.207(3) . . ?
Cu H16a 4.21(2) . . ?
C16 C13 4.212(3) . . ?
Cu C7 4.216(2) . . ?
Cu C10 4.2167(16) . . ?
Cu H17b 4.217(18) . . ?
C8 C6 4.220(3) . '3 456' ?
Cl2 H16c 4.23(2) . . ?
C17 C13 4.232(3) . '4 755' ?
Cl1 H17b 4.232(17) . . ?
N2 C5 4.232(3) . . ?
O1 C7 4.234(2) . . ?
C13 C2 4.253(3) . '3 556' ?
Cl1 H1 4.26(2) . '3 466' ?
C8 C16 4.259(3) . . ?
N1 C11 4.261(2) . . ?
C9 C6 4.269(3) . '3 456' ?
C11 C13 4.270(3) . '4 755' ?
N2 C6 4.274(2) . '3 456' ?
C6 Cl2 4.278(2) . '1 545' ?
Cu C2 4.281(2) . . ?
O1 C1 4.285(3) . . ?
O2 C14 4.285(2) . . ?
O2 C5 4.289(3) . '3 456' ?
N1 C5 4.292(3) . '3 456' ?
Cu C6 4.292(2) . '3 456' ?
C3 C6 4.317(3) . '3 556' ?
C10 C6 4.321(3) . . ?
C14 Cl2 4.329(2) . '1 545' ?
O2 O1 4.3296(16) . . ?
O1 C15 4.333(2) . '4 755' ?
N1 C6 4.338(3) . '3 456' ?
Cu O2 4.3391(12) . . ?
C7 C2 4.345(3) . '3 456' ?
S C16 4.345(2) . . ?
O2 C4 4.362(2) . '3 456' ?
Cl1 C8 4.3718(16) . . ?
C6 C1 4.388(3) . '1 545' ?
C9 Cl2 4.3897(17) . . ?
S C17 4.390(2) . '4 645' ?
C14 C2 4.414(3) . '3 556' ?
C11 C15 4.419(3) . '4 755' ?
S C3 4.419(2) . '3 456' ?
S C5 4.422(2) . '3 456' ?
S C6 4.424(2) . . ?
C4 C6 4.426(3) . '3 556' ?
C17 C16 4.429(3) . . ?
C12 C6 4.433(3) . '3 556' ?
C7 C14 4.434(3) . . ?
C10 Cl2 4.4951(17) . '1 545' ?
C17 Cl2 4.507(2) . . ?
S C13 4.513(2) . . ?
Cl1 C1 4.523(2) . '3 466' ?
Cl1 C14 4.529(2) . '4 655' ?
Cl1 O1 4.5484(12) . '1 455' ?
Cl1 O2 4.5522(12) . . ?
S Cl2 4.5557(7) . '1 545' ?
Cu O2 4.5966(14) . '4 655' ?
O2 Cl2 4.6013(14) . '4 645' ?
Cl1 C3 4.638(2) . '3 466' ?
Cl1 C11 4.6383(17) . '1 455' ?
Cu C17 4.6429(19) . '4 655' ?
Cu C3 4.754(2) . . ?
S Cl2 4.8430(7) . '4 645' ?

loop_
_geom_hbond_atom_site_label_D
_geom_hbond_atom_site_label_H
_geom_hbond_atom_site_label_A
_geom_hbond_site_symmetry_D
_geom_hbond_site_symmetry_H
_geom_hbond_site_symmetry_A
_geom_hbond_distance_DH
_geom_hbond_distance_HA
_geom_hbond_distance_DA
_geom_hbond_angle_DHA
_geom_hbond_publ_flag
? ? ? ? ? ? ? ? ? ? ?

loop_
_geom_torsion_atom_site_label_1
_geom_torsion_atom_site_label_2
_geom_torsion_atom_site_label_3
_geom_torsion_atom_site_label_4
_geom_torsion_site_symmetry_1
_geom_torsion_site_symmetry_2
_geom_torsion_site_symmetry_3
_geom_torsion_site_symmetry_4
_geom_torsion
_geom_torsion_publ_flag
Cl1 Cu N2 S . . . . 70.08(9) ?
Cl1 Cu N2 C8 . . . . -136.25(10) ?
N1 Cu N2 S . . . . -145.31(10) ?
N1 Cu N2 C8 . . . . 8.36(10) ?
Cl2 Cu N2 S . . . . -56.25(14) ?
Cl2 Cu N2 C8 . . . . 97.42(12) ?
Cl1 Cu N1 C9 . . . . 86.13(13) ?
Cl1 Cu N1 C1 . . . . -88.87(18) ?
N2 Cu N1 C9 . . . . -7.68(11) ?
N2 Cu N1 C1 . . . . 177.32(17) ?
Cl2 Cu N1 C9 . . . . -159.28(11) ?
Cl2 Cu N1 C1 . . . . 25.71(17) ?
C10 S N2 Cu . . . . 103.71(9) ?
C10 S N2 C8 . . . . -48.92(13) ?
O2 S N2 Cu . . . . -133.20(8) ?
O2 S N2 C8 . . . . 74.16(13) ?
C17 S N2 Cu . . . . -9.88(12) ?
C17 S N2 C8 . . . . -162.52(12) ?
N2 S C10 C11 . . . . -49.70(15) ?
N2 S C10 C15 . . . . 127.39(13) ?
O2 S C10 C11 . . . . -177.38(13) ?
O2 S C10 C15 . . . . -.30(16) ?
C17 S C10 C11 . . . . 64.12(16) ?
C17 S C10 C15 . . . . -118.80(14) ?
N2 S C17 H17a . . . . -56.8(16) ?
N2 S C17 H17b . . . . -178.2(10) ?
N2 S C17 H17c . . . . 62.4(12) ?
C10 S C17 H17a . . . . -171.9(16) ?
C10 S C17 H17b . . . . 66.6(10) ?
C10 S C17 H17c . . . . -52.8(12) ?
O2 S C17 H17a . . . . 70.5(16) ?
O2 S C17 H17b . . . . -51.0(10) ?
O2 S C17 H17c . . . . -170.4(12) ?
Cu N2 C8 C7 . . . . 172.24(15) ?
Cu N2 C8 C9 . . . . -7.73(16) ?
S N2 C8 C7 . . . . -31.5(2) ?
S N2 C8 C9 . . . . 148.53(12) ?
Cu N1 C9 C8 . . . . 5.63(19) ?
Cu N1 C9 C4 . . . . -175.29(13) ?
C1 N1 C9 C8 . . . . -178.90(17) ?
C1 N1 C9 C4 . . . . .2(3) ?
Cu N1 C1 C2 . . . . 176.12(16) ?
Cu N1 C1 H1 . . . . -9.7(17) ?
C9 N1 C1 C2 . . . . 1.3(3) ?
C9 N1 C1 H1 . . . . 175.5(17) ?
S C10 C11 O1 . . . . -1.9(2) ?
S C10 C11 C12 . . . . 178.56(15) ?
C15 C10 C11 O1 . . . . -178.94(16) ?
C15 C10 C11 C12 . . . . 1.6(3) ?
S C10 C15 C14 . . . . -177.96(15) ?
S C10 C15 H15 . . . . -.9(13) ?
C11 C10 C15 C14 . . . . -.9(3) ?
C11 C10 C15 H15 . . . . 176.1(13) ?
N2 C8 C7 C6 . . . . 178.77(17) ?
N2 C8 C7 H7 . . . . -1.9(14) ?
C9 C8 C7 C6 . . . . -1.3(3) ?
C9 C8 C7 H7 . . . . 178.1(14) ?
N2 C8 C9 N1 . . . . 1.5(2) ?
N2 C8 C9 C4 . . . . -177.57(14) ?
C7 C8 C9 N1 . . . . -178.46(16) ?
C7 C8 C9 C4 . . . . 2.5(2) ?
C10 C11 O1 C16 . . . . 168.38(17) ?
C12 C11 O1 C16 . . . . -12.1(3) ?
C10 C11 C12 C13 . . . . -.6(3) ?
C10 C11 C12 H12 . . . . -174.4(15) ?
O1 C11 C12 C13 . . . . 179.9(2) ?
O1 C11 C12 H12 . . . . 6.2(15) ?
C11 O1 C16 H16b . . . . -174.2(11) ?
C11 O1 C16 H16c . . . . 69.1(16) ?
C11 O1 C16 H16a . . . . -54.8(15) ?
C8 C7 C6 C5 . . . . .2(3) ?
C8 C7 C6 H6 . . . . -178.8(15) ?
H7 C7 C6 C5 . . . . -179.2(14) ?
H7 C7 C6 H6 . . . . 2(2) ?
C10 C15 C14 C13 . . . . -.7(3) ?
C10 C15 C14 H14 . . . . -176.4(15) ?
H15 C15 C14 C13 . . . . -177.6(14) ?
H15 C15 C14 H14 . . . . 7(2) ?
C3 C4 C5 C6 . . . . -179.0(2) ?
C3 C4 C5 H5 . . . . 5.1(17) ?
C9 C4 C5 C6 . . . . 1.4(3) ?
C9 C4 C5 H5 . . . . -174.5(16) ?
C5 C4 C3 C2 . . . . -178.9(2) ?
C5 C4 C3 H3 . . . . 5.8(15) ?
C9 C4 C3 C2 . . . . .7(3) ?
C9 C4 C3 H3 . . . . -174.6(14) ?
C5 C4 C9 N1 . . . . 178.44(17) ?
C5 C4 C9 C8 . . . . -2.5(3) ?
C3 C4 C9 N1 . . . . -1.2(2) ?
C3 C4 C9 C8 . . . . 177.85(16) ?
C11 C12 C13 C14 . . . . -.9(4) ?
C11 C12 C13 H13 . . . . 179.8(16) ?
H12 C12 C13 C14 . . . . 172.6(15) ?
H12 C12 C13 H13 . . . . -7(2) ?
C4 C5 C6 C7 . . . . -.2(3) ?
C4 C5 C6 H6 . . . . 178.7(15) ?
H5 C5 C6 C7 . . . . 175.5(17) ?
H5 C5 C6 H6 . . . . -6(2) ?
C4 C3 C2 C1 . . . . .7(3) ?
C4 C3 C2 H2 . . . . 175.9(17) ?
H3 C3 C2 C1 . . . . 176.1(14) ?
H3 C3 C2 H2 . . . . -9(2) ?
C15 C14 C13 C12 . . . . 1.6(4) ?
C15 C14 C13 H13 . . . . -179.1(15) ?
H14 C14 C13 C12 . . . . 177.2(15) ?
H14 C14 C13 H13 . . . . -4(2) ?
N1 C1 C2 C3 . . . . -1.8(3) ?
N1 C1 C2 H2 . . . . -177.3(16) ?
H1 C1 C2 C3 . . . . -176.3(16) ?
H1 C1 C2 H2 . . . . 8(2) ?
